data_1570125
loop_
_publ_author_name
'Nakano, Kyohei'
'Leong, Iat Wai'
'Hashizume, Daisuke'
'Bulgarevich, Kirill'
'Takimiya, Kazuo'
'Nishiyama, Yusuke'
'Yamazaki, Toshio'
'Tajima, Keisuke'

_publ_section_title
;
 Synthesis of 3,3'-dihydroxy-2,2'-diindan-1,1'-dione derivatives for
 tautomeric organic semiconductors exhibiting intramolecular double proton
 transfer.
;
_journal_issue 43
_journal_name_full 'Chemical science'
_journal_page_first 12205
_journal_page_last 12218
_journal_paper_doi 10.1039/d3sc04125e
_journal_volume 14
_journal_year 2023
_chemical_formula_moiety 'C18 H6 F4 O4'
_chemical_formula_sum 'C18 H6 F4 O4'
_chemical_formula_weight 362.23
_space_group_crystal_system triclinic
_space_group_IT_number 2
_space_group_name_Hall '-P 1'
_space_group_name_H-M_alt 'P -1'
_atom_sites_solution_hydrogens difmap
_atom_sites_solution_primary iterative
_atom_sites_solution_secondary difmap
_audit_creation_method SHELXL-2018/3
_audit_update_record
;
2022-11-02 deposited with the CCDC.	2023-10-16 downloaded from the CCDC.
;
_cell_angle_alpha 76.8037(8)
_cell_angle_beta 82.2893(7)
_cell_angle_gamma 87.7961(7)
_cell_formula_units_Z 2
_cell_length_a 6.17216(5)
_cell_length_b 7.93147(8)
_cell_length_c 14.13554(14)
_cell_measurement_reflns_used 64362
_cell_measurement_temperature 89.8(4)
_cell_measurement_theta_max 61.8220
_cell_measurement_theta_min 1.4550
_cell_volume 667.609(11)
_computing_cell_refinement 'CrysAlisPro 1.171.42.30a (Rigaku OD, 2021)'
_computing_data_collection 'CrysAlisPro 1.171.42.30a (Rigaku OD, 2021)'
_computing_data_reduction 'CrysAlisPro 1.171.42.30a (Rigaku OD, 2021)'
_computing_molecular_graphics SHELXLE
_computing_publication_material 'SHELXL-2018/3 (Sheldrick, 2018)'
_computing_structure_refinement 'SHELXL-2018/3 (Sheldrick, 2018)'
_computing_structure_solution SHELXT-2018/2
_diffrn_ambient_temperature 89.8(4)
_diffrn_detector_area_resol_mean 10
_diffrn_measured_fraction_theta_full 0.994
_diffrn_measured_fraction_theta_max 0.981
_diffrn_measurement_details
;
;
_diffrn_measurement_device_type 'Rigaku AFC-11 with Hypix6000HE'
_diffrn_measurement_method \w-scan
_diffrn_orient_matrix_type 'CrysAlisPro convention (1999,Acta A55,543-557)'
_diffrn_orient_matrix_UB_11 0.0203690000
_diffrn_orient_matrix_UB_12 0.0554837000
_diffrn_orient_matrix_UB_13 0.0306506000
_diffrn_orient_matrix_UB_21 -0.0344945000
_diffrn_orient_matrix_UB_22 -0.0658231000
_diffrn_orient_matrix_UB_23 0.0419708000
_diffrn_orient_matrix_UB_31 0.1088330000
_diffrn_orient_matrix_UB_32 -0.0320408000
_diffrn_orient_matrix_UB_33 0.0004280000
_diffrn_radiation_type MoK\a
_diffrn_radiation_wavelength 0.71073
_diffrn_reflns_av_unetI/netI 0.0226
_diffrn_reflns_Laue_measured_fraction_full 0.994
_diffrn_reflns_Laue_measured_fraction_max 0.981
_diffrn_reflns_limit_h_max 15
_diffrn_reflns_limit_h_min -14
_diffrn_reflns_limit_k_max 19
_diffrn_reflns_limit_k_min -19
_diffrn_reflns_limit_l_max 34
_diffrn_reflns_limit_l_min -17
_diffrn_reflns_number 19889
_diffrn_reflns_point_group_measured_fraction_full 0.994
_diffrn_reflns_point_group_measured_fraction_max 0.981
_diffrn_reflns_theta_full 25.242
_diffrn_reflns_theta_max 60.082
_diffrn_reflns_theta_min 1.492
_diffrn_source 'Fine-focus rotating anode'
_exptl_absorpt_coefficient_mu 0.164
_exptl_absorpt_correction_T_max 1.000
_exptl_absorpt_correction_T_min 0.616
_exptl_absorpt_correction_type gaussian
_exptl_absorpt_process_details
;
CrysAlisPro 1.171.42.30a (Rigaku Oxford Diffraction, 2021)
Numerical absorption correction based on gaussian integration over
a multifaceted crystal model
Empirical absorption correction using spherical harmonics,
implemented in SCALE3 ABSPACK scaling algorithm.
;
_exptl_crystal_colour red
_exptl_crystal_density_diffrn 1.802
_exptl_crystal_description plate
_exptl_crystal_F_000 364
_exptl_crystal_size_max 0.470
_exptl_crystal_size_mid 0.240
_exptl_crystal_size_min 0.020
_refine_diff_density_max 0.875
_refine_diff_density_min -0.445
_refine_diff_density_rms 0.098
_refine_ls_extinction_method none
_refine_ls_goodness_of_fit_ref 1.078
_refine_ls_hydrogen_treatment mixed
_refine_ls_matrix_type full
_refine_ls_number_parameters 244
_refine_ls_number_reflns 19889
_refine_ls_number_restraints 0
_refine_ls_restrained_S_all 1.078
_refine_ls_R_factor_all 0.0533
_refine_ls_R_factor_gt 0.0462
_refine_ls_shift/su_max 0.001
_refine_ls_shift/su_mean 0.000
_refine_ls_structure_factor_coef Fsqd
_refine_ls_weighting_details 'w=1/[\s^2^(Fo^2^)+(0.0772P)^2^+0.0877P] where P=(Fo^2^+2Fc^2^)/3'
_refine_ls_weighting_scheme calc
_refine_ls_wR_factor_gt 0.1464
_refine_ls_wR_factor_ref 0.1509
_reflns_Friedel_coverage 0.000
_reflns_number_gt 16606
_reflns_number_total 19889
_reflns_threshold_expression 'I > 2\s(I)'
_cod_data_source_file d3sc04125e2.cif
_cod_data_source_block 7
_cod_depositor_comments 'Adding full bibliography for 1570123--1570129.cif.'
_cod_database_code 1570125
_shelx_shelxl_version_number 2018/3
_shelx_space_group_comment
;
The symmetry employed for this shelxl refinement is uniquely defined
by the following loop, which should always be used as a source of
symmetry information in preference to the above space-group names.
They are only intended as comments.
;
_shelx_estimated_absorpt_t_min 0.927
_shelx_estimated_absorpt_t_max 0.997

loop_
_space_group_symop_operation_xyz
'x, y, z'
'-x, -y, -z'

loop_
_atom_site_label
_atom_site_type_symbol
_atom_site_fract_x
_atom_site_fract_y
_atom_site_fract_z
_atom_site_U_iso_or_equiv
_atom_site_adp_type
_atom_site_occupancy
_atom_site_site_symmetry_order
_atom_site_calc_flag
_atom_site_refinement_flags_posn
_atom_site_refinement_flags_adp
_atom_site_refinement_flags_occupancy
_atom_site_disorder_assembly
_atom_site_disorder_group
F1 F -0.15139(5) 0.56472(4) 0.84222(2) 0.01594(4) Uani 1 1 d . . . . .
F2 F 0.64139(5) 0.22977(4) 0.85045(2) 0.01591(4) Uani 1 1 d . . . . .
F3 F 0.32077(7) 0.15005(5) 1.00220(2) 0.02012(6) Uani 1 1 d . . . . .
F4 F -0.07198(6) 0.31351(5) 0.99806(2) 0.01863(5) Uani 1 1 d . . . . .
O1 O 0.86669(5) 0.63195(4) 0.48275(2) 0.01385(4) Uani 1 1 d . . . . .
O2 O 0.18323(5) 0.92565(4) 0.46825(2) 0.01368(4) Uani 1 1 d . . . . .
H2H H 0.115(3) 0.866(2) 0.5337(13) 0.040(4) Uiso 1 1 d . . . . .
O3 O 0.05815(5) 0.74801(4) 0.64142(2) 0.01311(4) Uani 1 1 d . . . . .
O4 O 0.73971(5) 0.44623(4) 0.65205(2) 0.01302(4) Uani 1 1 d . . . . .
H4H H 0.801(3) 0.510(2) 0.5866(14) 0.048(5) Uiso 1 1 d . . . . .
C1 C 0.49613(6) 0.73820(4) 0.51202(3) 0.01005(4) Uani 1 1 d . . . . .
C2 C 0.71234(6) 0.72751(4) 0.45691(3) 0.01052(4) Uani 1 1 d . . . . .
C3 C 0.71986(6) 0.85287(5) 0.36059(3) 0.01083(4) Uani 1 1 d . . . . .
C4 C 0.88556(7) 0.89084(5) 0.28325(3) 0.01279(5) Uani 1 1 d . . . . .
H4 H 1.024449 0.835319 0.286074 0.015 Uiso 1 1 calc R U . . .
C5 C 0.83942(8) 1.01552(6) 0.20005(3) 0.01421(5) Uani 1 1 d . . . . .
H5 H 0.949229 1.045189 0.145272 0.017 Uiso 1 1 calc R U . . .
C6 C 0.63469(8) 1.09628(6) 0.19677(3) 0.01423(5) Uani 1 1 d . . . . .
H6 H 0.607382 1.179184 0.139427 0.017 Uiso 1 1 calc R U . . .
C7 C 0.46758(7) 1.05752(5) 0.27668(3) 0.01297(5) Uani 1 1 d . . . . .
H7 H 0.328660 1.113188 0.274813 0.016 Uiso 1 1 calc R U . . .
C8 C 0.51528(6) 0.93473(5) 0.35788(3) 0.01085(4) Uani 1 1 d . . . . .
C9 C 0.38080(6) 0.86433(5) 0.45245(3) 0.01044(4) Uani 1 1 d . . . . .
C10 C 0.42630(6) 0.63542(4) 0.60990(3) 0.01014(4) Uani 1 1 d . . . . .
C11 C 0.21150(6) 0.65069(5) 0.66568(3) 0.01036(4) Uani 1 1 d . . . . .
C12 C 0.20437(6) 0.52397(5) 0.76189(3) 0.01098(4) Uani 1 1 d . . . . .
C13 C 0.04267(7) 0.48439(5) 0.83972(3) 0.01222(5) Uani 1 1 d . . . . .
C14 C 0.08379(7) 0.35519(6) 0.92147(3) 0.01369(5) Uani 1 1 d . . . . .
C15 C 0.28474(7) 0.27217(6) 0.92380(3) 0.01400(5) Uani 1 1 d . . . . .
C16 C 0.45067(7) 0.31440(5) 0.84397(3) 0.01222(5) Uani 1 1 d . . . . .
C17 C 0.40831(6) 0.43882(5) 0.76343(3) 0.01082(4) Uani 1 1 d . . . . .
C18 C 0.54247(6) 0.50893(4) 0.66848(3) 0.01034(4) Uani 1 1 d . . . . .

loop_
_atom_site_aniso_label
_atom_site_aniso_U_11
_atom_site_aniso_U_22
_atom_site_aniso_U_33
_atom_site_aniso_U_23
_atom_site_aniso_U_13
_atom_site_aniso_U_12
F1 0.01246(9) 0.01770(10) 0.01593(10) -0.00242(8) 0.00101(7) 0.00328(7)
F2 0.01449(9) 0.01552(9) 0.01608(10) 0.00036(7) -0.00413(7) 0.00430(7)
F3 0.02334(14) 0.02009(12) 0.01278(9) 0.00453(8) -0.00257(9) 0.00276(10)
F4 0.01939(12) 0.02113(12) 0.01190(9) 0.00023(8) 0.00358(8) -0.00024(9)
O1 0.01105(9) 0.01363(9) 0.01448(10) 0.00041(7) -0.00064(7) 0.00451(7)
O2 0.01008(8) 0.01431(9) 0.01432(10) 0.00054(7) -0.00094(7) 0.00375(7)
O3 0.01108(9) 0.01348(9) 0.01340(9) -0.00082(7) -0.00153(7) 0.00356(7)
O4 0.01066(8) 0.01335(9) 0.01317(9) -0.00005(7) -0.00085(6) 0.00324(7)
C1 0.00954(9) 0.00971(9) 0.01013(9) -0.00089(7) -0.00141(7) 0.00193(7)
C2 0.01028(9) 0.00984(9) 0.01072(9) -0.00125(7) -0.00119(7) 0.00188(7)
C3 0.01093(10) 0.01056(9) 0.01019(9) -0.00120(7) -0.00090(7) 0.00138(7)
C4 0.01275(11) 0.01295(11) 0.01155(10) -0.00159(8) 0.00016(8) 0.00087(9)
C5 0.01587(13) 0.01427(12) 0.01107(11) -0.00080(9) -0.00016(9) -0.00029(10)
C6 0.01671(13) 0.01364(12) 0.01100(11) 0.00025(9) -0.00233(9) -0.00010(10)
C7 0.01377(12) 0.01237(11) 0.01168(11) 0.00006(8) -0.00299(9) 0.00136(9)
C8 0.01117(10) 0.01029(9) 0.01029(9) -0.00078(7) -0.00165(7) 0.00138(7)
C9 0.00970(9) 0.01014(9) 0.01070(9) -0.00093(7) -0.00156(7) 0.00183(7)
C10 0.01000(9) 0.00966(9) 0.01008(9) -0.00103(7) -0.00145(7) 0.00165(7)
C11 0.01028(9) 0.00999(9) 0.01031(9) -0.00142(7) -0.00143(7) 0.00129(7)
C12 0.01104(10) 0.01094(9) 0.01003(9) -0.00107(7) -0.00064(7) 0.00106(8)
C13 0.01226(11) 0.01261(10) 0.01086(10) -0.00172(8) -0.00006(8) 0.00085(8)
C14 0.01527(13) 0.01401(12) 0.01031(10) -0.00080(9) 0.00027(9) 0.00000(9)
C15 0.01606(13) 0.01370(12) 0.01064(10) 0.00041(9) -0.00178(9) 0.00078(10)
C16 0.01303(11) 0.01176(10) 0.01095(10) -0.00037(8) -0.00246(8) 0.00130(8)
C17 0.01133(10) 0.01026(9) 0.01009(9) -0.00063(7) -0.00178(7) 0.00116(7)
C18 0.01019(9) 0.00971(9) 0.01053(9) -0.00113(7) -0.00163(7) 0.00148(7)

loop_
_atom_type_symbol
_atom_type_description
_atom_type_scat_dispersion_real
_atom_type_scat_dispersion_imag
_atom_type_scat_source
C C 0.0033 0.0016 'International Tables Vol C Tables 4.2.6.8 and 6.1.1.4'
H H 0.0000 0.0000 'International Tables Vol C Tables 4.2.6.8 and 6.1.1.4'
O O 0.0106 0.0060 'International Tables Vol C Tables 4.2.6.8 and 6.1.1.4'
F F 0.0171 0.0103 'International Tables Vol C Tables 4.2.6.8 and 6.1.1.4'

loop_
_exptl_crystal_face_index_h
_exptl_crystal_face_index_k
_exptl_crystal_face_index_l
_exptl_crystal_face_perp_dist
0 -1 -2 0.0914
0 1 2 0.0873
1 0 1 0.2210
-1 0 -1 0.2222
0 0 -1 0.0091
0 0 1 0.0091
0 1 -2 0.0704
2 1 -2 0.1846
-1 -2 0 0.1887
0 1 0 0.1094
0 -1 0 0.1176

loop_
_geom_angle_atom_site_label_1
_geom_angle_atom_site_label_2
_geom_angle_atom_site_label_3
_geom_angle
_geom_angle_site_symmetry_1
_geom_angle_site_symmetry_3
_geom_angle_publ_flag
C9 O2 H2H 109.0(10) . . ?
C18 O4 H4H 106.2(11) . . ?
C9 C1 C10 129.15(3) . . ?
C9 C1 C2 106.06(3) . . ?
C10 C1 C2 124.78(3) . . ?
O1 C2 C1 127.61(3) . . ?
O1 C2 C3 123.89(3) . . ?
C1 C2 C3 108.50(3) . . ?
C4 C3 C8 122.17(3) . . ?
C4 C3 C2 130.72(3) . . ?
C8 C3 C2 107.11(3) . . ?
C3 C4 C5 116.97(4) . . ?
C3 C4 H4 121.5 . . ?
C5 C4 H4 121.5 . . ?
C6 C5 C4 120.99(4) . . ?
C6 C5 H5 119.5 . . ?
C4 C5 H5 119.5 . . ?
C5 C6 C7 121.45(4) . . ?
C5 C6 H6 119.3 . . ?
C7 C6 H6 119.3 . . ?
C8 C7 C6 116.90(4) . . ?
C8 C7 H7 121.6 . . ?
C6 C7 H7 121.6 . . ?
C7 C8 C3 121.52(3) . . ?
C7 C8 C9 130.98(3) . . ?
C3 C8 C9 107.49(3) . . ?
O2 C9 C1 130.50(3) . . ?
O2 C9 C8 118.68(3) . . ?
C1 C9 C8 110.82(3) . . ?
C18 C10 C1 128.66(3) . . ?
C18 C10 C11 106.97(3) . . ?
C1 C10 C11 124.37(3) . . ?
O3 C11 C10 128.53(3) . . ?
O3 C11 C12 123.60(3) . . ?
C10 C11 C12 107.86(3) . . ?
C13 C12 C17 121.21(3) . . ?
C13 C12 C11 131.58(3) . . ?
C17 C12 C11 107.21(3) . . ?
F1 C13 C12 123.16(4) . . ?
F1 C13 C14 118.28(3) . . ?
C12 C13 C14 118.55(4) . . ?
F4 C14 C15 119.84(4) . . ?
F4 C14 C13 119.65(4) . . ?
C15 C14 C13 120.50(4) . . ?
F3 C15 C14 119.60(4) . . ?
F3 C15 C16 119.74(4) . . ?
C14 C15 C16 120.65(4) . . ?
F2 C16 C17 123.44(4) . . ?
F2 C16 C15 117.94(3) . . ?
C17 C16 C15 118.61(4) . . ?
C16 C17 C12 120.45(3) . . ?
C16 C17 C18 131.97(3) . . ?
C12 C17 C18 107.57(3) . . ?
O4 C18 C10 130.89(3) . . ?
O4 C18 C17 118.72(3) . . ?
C10 C18 C17 110.39(3) . . ?

loop_
_geom_bond_atom_site_label_1
_geom_bond_atom_site_label_2
_geom_bond_distance
_geom_bond_site_symmetry_2
_geom_bond_publ_flag
F1 C13 1.3349(5) . ?
F2 C16 1.3359(5) . ?
F3 C15 1.3324(5) . ?
F4 C14 1.3370(5) . ?
O1 C2 1.2357(4) . ?
O2 C9 1.3056(5) . ?
O2 H2H 0.985(18) . ?
O3 C11 1.2326(5) . ?
O4 C18 1.3091(5) . ?
O4 H4H 0.980(19) . ?
C1 C9 1.3921(5) . ?
C1 C10 1.4549(5) . ?
C1 C2 1.4620(5) . ?
C2 C3 1.4876(5) . ?
C3 C4 1.3803(5) . ?
C3 C8 1.3986(5) . ?
C4 C5 1.4069(6) . ?
C4 H4 0.9500 . ?
C5 C6 1.3962(6) . ?
C5 H5 0.9500 . ?
C6 C7 1.4098(6) . ?
C6 H6 0.9500 . ?
C7 C8 1.3823(5) . ?
C7 H7 0.9500 . ?
C8 C9 1.4781(5) . ?
C10 C18 1.3896(5) . ?
C10 C11 1.4645(5) . ?
C11 C12 1.4917(5) . ?
C12 C13 1.3699(5) . ?
C12 C17 1.4058(5) . ?
C13 C14 1.4028(6) . ?
C14 C15 1.3824(6) . ?
C15 C16 1.4065(6) . ?
C16 C17 1.3731(5) . ?
C17 C18 1.4807(5) . ?

loop_
_geom_torsion_atom_site_label_1
_geom_torsion_atom_site_label_2
_geom_torsion_atom_site_label_3
_geom_torsion_atom_site_label_4
_geom_torsion
_geom_torsion_site_symmetry_1
_geom_torsion_site_symmetry_2
_geom_torsion_site_symmetry_3
_geom_torsion_site_symmetry_4
_geom_torsion_publ_flag
C9 C1 C2 O1 179.88(4) . . . . ?
C10 C1 C2 O1 0.56(6) . . . . ?
C9 C1 C2 C3 -0.54(4) . . . . ?
C10 C1 C2 C3 -179.87(3) . . . . ?
O1 C2 C3 C4 -0.20(7) . . . . ?
C1 C2 C3 C4 -179.79(4) . . . . ?
O1 C2 C3 C8 179.22(4) . . . . ?
C1 C2 C3 C8 -0.38(4) . . . . ?
C8 C3 C4 C5 -0.63(6) . . . . ?
C2 C3 C4 C5 178.71(4) . . . . ?
C3 C4 C5 C6 0.02(6) . . . . ?
C4 C5 C6 C7 0.62(7) . . . . ?
C5 C6 C7 C8 -0.63(7) . . . . ?
C6 C7 C8 C3 0.02(6) . . . . ?
C6 C7 C8 C9 -179.91(4) . . . . ?
C4 C3 C8 C7 0.62(6) . . . . ?
C2 C3 C8 C7 -178.85(4) . . . . ?
C4 C3 C8 C9 -179.43(4) . . . . ?
C2 C3 C8 C9 1.10(4) . . . . ?
C10 C1 C9 O2 1.09(7) . . . . ?
C2 C1 C9 O2 -178.19(4) . . . . ?
C10 C1 C9 C8 -179.48(4) . . . . ?
C2 C1 C9 C8 1.24(4) . . . . ?
C7 C8 C9 O2 -2.07(7) . . . . ?
C3 C8 C9 O2 177.99(4) . . . . ?
C7 C8 C9 C1 178.43(4) . . . . ?
C3 C8 C9 C1 -1.52(4) . . . . ?
C9 C1 C10 C18 179.53(4) . . . . ?
C2 C1 C10 C18 -1.31(6) . . . . ?
C9 C1 C10 C11 -1.04(6) . . . . ?
C2 C1 C10 C11 178.11(3) . . . . ?
C18 C10 C11 O3 179.60(4) . . . . ?
C1 C10 C11 O3 0.07(6) . . . . ?
C18 C10 C11 C12 -0.40(4) . . . . ?
C1 C10 C11 C12 -179.93(3) . . . . ?
O3 C11 C12 C13 1.00(7) . . . . ?
C10 C11 C12 C13 -179.00(4) . . . . ?
O3 C11 C12 C17 -179.21(4) . . . . ?
C10 C11 C12 C17 0.79(4) . . . . ?
C17 C12 C13 F1 178.44(4) . . . . ?
C11 C12 C13 F1 -1.80(7) . . . . ?
C17 C12 C13 C14 -0.52(6) . . . . ?
C11 C12 C13 C14 179.24(4) . . . . ?
F1 C13 C14 F4 1.42(6) . . . . ?
C12 C13 C14 F4 -179.58(4) . . . . ?
F1 C13 C14 C15 -177.87(4) . . . . ?
C12 C13 C14 C15 1.14(7) . . . . ?
F4 C14 C15 F3 0.58(7) . . . . ?
C13 C14 C15 F3 179.86(4) . . . . ?
F4 C14 C15 C16 -179.93(4) . . . . ?
C13 C14 C15 C16 -0.65(7) . . . . ?
F3 C15 C16 F2 -0.49(7) . . . . ?
C14 C15 C16 F2 -179.98(4) . . . . ?
F3 C15 C16 C17 179.01(4) . . . . ?
C14 C15 C16 C17 -0.48(7) . . . . ?
F2 C16 C17 C12 -179.42(4) . . . . ?
C15 C16 C17 C12 1.10(6) . . . . ?
F2 C16 C17 C18 1.11(7) . . . . ?
C15 C16 C17 C18 -178.37(4) . . . . ?
C13 C12 C17 C16 -0.61(6) . . . . ?
C11 C12 C17 C16 179.57(4) . . . . ?
C13 C12 C17 C18 178.97(4) . . . . ?
C11 C12 C17 C18 -0.84(4) . . . . ?
C1 C10 C18 O4 -1.38(7) . . . . ?
C11 C10 C18 O4 179.12(4) . . . . ?
C1 C10 C18 C17 179.39(4) . . . . ?
C11 C10 C18 C17 -0.11(4) . . . . ?
C16 C17 C18 O4 0.80(7) . . . . ?
C12 C17 C18 O4 -178.72(3) . . . . ?
C16 C17 C18 C10 -179.86(4) . . . . ?
C12 C17 C18 C10 0.62(4) . . . . ?

loop_
_exptl_oxdiff_crystal_face_indexfrac_h
_exptl_oxdiff_crystal_face_indexfrac_k
_exptl_oxdiff_crystal_face_indexfrac_l
_exptl_oxdiff_crystal_face_x
_exptl_oxdiff_crystal_face_y
_exptl_oxdiff_crystal_face_z
0.0002 -1.0000 -2.0003 -0.1168 -0.0181 0.0312
-0.0002 1.0000 2.0003 0.1168 0.0181 -0.0312
1.0001 0.0002 1.0002 0.0510 0.0075 0.1093
-1.0001 -0.0002 -1.0002 -0.0510 -0.0075 -0.1093
0.0001 0.0000 -1.0001 -0.0307 -0.0420 -0.0004
-0.0001 -0.0000 1.0001 0.0307 0.0420 0.0004
0.0000 1.0001 -1.9999 -0.0058 -0.1498 -0.0329
2.0003 1.0005 -1.9996 0.0350 -0.2188 0.1848
-1.0000 -2.0003 -0.0005 -0.1314 0.1661 -0.0447
-0.0001 1.0001 0.0002 0.0555 -0.0658 -0.0320
0.0001 -1.0001 -0.0002 -0.0555 0.0658 0.0320
